data_4034271
loop_
_publ_author_name
'Zhao, Erbao'
'Zhou, Feilong'
'Zhao, Yujun'

_publ_section_title
;
 Lewis Acids Promoted 3 + 2 Cycloaddition of Oxaziridines and Cyclic
 Allylic Alcohols through Carbonyl Imine Intermediates.
;
_journal_issue 7
_journal_name_full 'The Journal of organic chemistry'
_journal_page_first 4282
_journal_page_last 4293
_journal_paper_doi 10.1021/acs.joc.9b00246
_journal_volume 84
_journal_year 2019
_chemical_formula_sum 'C26 H24 Cl N O3 S'
_chemical_formula_weight 465.97
_space_group_crystal_system triclinic
_space_group_IT_number 2
_space_group_name_Hall '-P 1'
_space_group_name_H-M_alt 'P -1'
_atom_sites_solution_hydrogens geom
_audit_creation_method SHELXL-2014/7
_cell_angle_alpha 77.546(6)
_cell_angle_beta 84.113(6)
_cell_angle_gamma 77.165(6)
_cell_formula_units_Z 2
_cell_length_a 8.2865(19)
_cell_length_b 10.144(3)
_cell_length_c 15.586(4)
_cell_measurement_reflns_used 1412
_cell_measurement_temperature 173(2)
_cell_measurement_theta_max 21.19
_cell_measurement_theta_min 2.53
_cell_volume 1245.3(6)
_computing_structure_refinement 'SHELXL-2014/7 (Sheldrick, 2014)'
_diffrn_ambient_temperature 173(2)
_diffrn_measured_fraction_theta_full 0.992
_diffrn_measured_fraction_theta_max 0.980
_diffrn_measurement_device_type 'Bruker APEX-II CCD'
_diffrn_measurement_method '\f and \w scans'
_diffrn_radiation_type MoK\a
_diffrn_radiation_wavelength 0.71073
_diffrn_reflns_av_R_equivalents 0.0473
_diffrn_reflns_av_unetI/netI 0.0831
_diffrn_reflns_Laue_measured_fraction_full 0.992
_diffrn_reflns_Laue_measured_fraction_max 0.980
_diffrn_reflns_limit_h_max 10
_diffrn_reflns_limit_h_min -10
_diffrn_reflns_limit_k_max 13
_diffrn_reflns_limit_k_min -13
_diffrn_reflns_limit_l_max 18
_diffrn_reflns_limit_l_min -20
_diffrn_reflns_number 11267
_diffrn_reflns_point_group_measured_fraction_full 0.992
_diffrn_reflns_point_group_measured_fraction_max 0.980
_diffrn_reflns_theta_full 25.242
_diffrn_reflns_theta_max 27.399
_diffrn_reflns_theta_min 2.101
_exptl_absorpt_coefficient_mu 0.264
_exptl_absorpt_correction_T_max 0.7456
_exptl_absorpt_correction_T_min 0.6637
_exptl_absorpt_correction_type multi-scan
_exptl_crystal_colour colourless
_exptl_crystal_density_diffrn 1.243
_exptl_crystal_description block
_exptl_crystal_F_000 488
_exptl_crystal_size_max 0.280
_exptl_crystal_size_mid 0.150
_exptl_crystal_size_min 0.120
_refine_diff_density_max 0.325
_refine_diff_density_min -0.317
_refine_diff_density_rms 0.057
_refine_ls_extinction_method none
_refine_ls_goodness_of_fit_ref 0.982
_refine_ls_hydrogen_treatment constr
_refine_ls_matrix_type full
_refine_ls_number_parameters 290
_refine_ls_number_reflns 5548
_refine_ls_number_restraints 0
_refine_ls_restrained_S_all 0.982
_refine_ls_R_factor_all 0.0953
_refine_ls_R_factor_gt 0.0556
_refine_ls_shift/su_max 0.001
_refine_ls_shift/su_mean 0.000
_refine_ls_structure_factor_coef Fsqd
_refine_ls_weighting_details 'w=1/[\s^2^(Fo^2^)+(0.0700P)^2^] where P=(Fo^2^+2Fc^2^)/3'
_refine_ls_weighting_scheme calc
_refine_ls_wR_factor_gt 0.1340
_refine_ls_wR_factor_ref 0.1567
_reflns_Friedel_coverage 0.000
_reflns_number_gt 3419
_reflns_number_total 5548
_reflns_threshold_expression 'I > 2\s(I)'
_cod_data_source_file jo9b00246_si_002.cif
_cod_data_source_block mo_20180076-134-4_0m_sq_s
_cod_original_cell_volume 1245.2(5)
_cod_database_code 4034271
_shelx_shelxl_version_number 2014/7
_shelx_space_group_comment
;
The symmetry employed for this shelxl refinement is uniquely defined
by the following loop, which should always be used as a source of
symmetry information in preference to the above space-group names.
They are only intended as comments.
;
_shelx_estimated_absorpt_t_min 0.930
_shelx_estimated_absorpt_t_max 0.969

loop_
_space_group_symop_operation_xyz
'x, y, z'
'-x, -y, -z'

loop_
_atom_site_label
_atom_site_type_symbol
_atom_site_fract_x
_atom_site_fract_y
_atom_site_fract_z
_atom_site_U_iso_or_equiv
_atom_site_adp_type
_atom_site_occupancy
_atom_site_site_symmetry_order
_atom_site_calc_flag
_atom_site_refinement_flags_posn
_atom_site_refinement_flags_adp
S1 S 0.36545(8) 0.37602(6) 0.43470(4) 0.03090(19) Uani 1 1 d . .
Cl1 Cl 0.51289(14) 0.27057(11) 1.06905(6) 0.0800(3) Uani 1 1 d . .
O2 O 0.4955(2) 0.41280(19) 0.37254(12) 0.0410(5) Uani 1 1 d . .
O1 O 0.2868(2) 0.46821(17) 0.49104(13) 0.0396(5) Uani 1 1 d . .
O3 O 0.3247(2) 0.17432(18) 0.55537(12) 0.0358(4) Uani 1 1 d . .
N1 N 0.4507(2) 0.2178(2) 0.48996(14) 0.0302(5) Uani 1 1 d . .
C5 C 0.2122(3) 0.3388(2) 0.37923(17) 0.0300(6) Uani 1 1 d . .
C8 C 0.5985(3) 0.2163(2) 0.53858(16) 0.0293(6) Uani 1 1 d . .
H8 H 0.6467 0.2993 0.5130 0.035 Uiso 1 1 calc R U
C13 C 0.5286(3) 0.2215(2) 0.63234(16) 0.0267(5) Uani 1 1 d . .
H13 H 0.4768 0.3192 0.6358 0.032 Uiso 1 1 calc R U
C21 C 0.6116(3) 0.1918(3) 0.79136(17) 0.0321(6) Uani 1 1 d . .
C12 C 0.6567(3) 0.1658(2) 0.70091(17) 0.0302(6) Uani 1 1 d . .
C14 C 0.3911(3) 0.1388(3) 0.64168(17) 0.0324(6) Uani 1 1 d . .
H14 H 0.4420 0.0380 0.6547 0.039 Uiso 1 1 calc R U
C11 C 0.8089(3) 0.1000(3) 0.67957(18) 0.0385(7) Uani 1 1 d . .
H11 H 0.8852 0.0685 0.7247 0.046 Uiso 1 1 calc R U
C15 C 0.2534(3) 0.1686(3) 0.70912(18) 0.0328(6) Uani 1 1 d . .
C4 C 0.0490(3) 0.3612(3) 0.41184(18) 0.0337(6) Uani 1 1 d . .
H4 H 0.0199 0.3904 0.4664 0.040 Uiso 1 1 calc R U
C2 C -0.0303(3) 0.2930(3) 0.2856(2) 0.0425(7) Uani 1 1 d . .
C9 C 0.7264(3) 0.0852(3) 0.53253(18) 0.0372(7) Uani 1 1 d . .
H9A H 0.7696 0.0875 0.4707 0.045 Uiso 1 1 calc R U
H9B H 0.6740 0.0041 0.5518 0.045 Uiso 1 1 calc R U
C3 C -0.0709(3) 0.3405(3) 0.36377(19) 0.0398(7) Uani 1 1 d . .
H3 H -0.1838 0.3591 0.3847 0.048 Uiso 1 1 calc R U
C22 C 0.6533(3) 0.0863(3) 0.86429(19) 0.0410(7) Uani 1 1 d . .
H22 H 0.7036 -0.0039 0.8553 0.049 Uiso 1 1 calc R U
C6 C 0.2564(3) 0.2922(3) 0.30093(19) 0.0408(7) Uani 1 1 d . .
H6 H 0.3689 0.2766 0.2791 0.049 Uiso 1 1 calc R U
C23 C 0.6233(3) 0.1095(3) 0.94907(19) 0.0442(7) Uani 1 1 d . .
H23 H 0.6537 0.0366 0.9978 0.053 Uiso 1 1 calc R U
C26 C 0.5330(4) 0.3206(3) 0.80694(19) 0.0424(7) Uani 1 1 d . .
H26 H 0.4984 0.3932 0.7586 0.051 Uiso 1 1 calc R U
C7 C 0.1348(4) 0.2688(3) 0.2551(2) 0.0486(8) Uani 1 1 d . .
H7 H 0.1647 0.2357 0.2019 0.058 Uiso 1 1 calc R U
C10 C 0.8684(3) 0.0722(3) 0.59041(19) 0.0415(7) Uani 1 1 d . .
H10A H 0.9374 -0.0221 0.5965 0.050 Uiso 1 1 calc R U
H10B H 0.9389 0.1380 0.5615 0.050 Uiso 1 1 calc R U
C16 C 0.2403(3) 0.0722(3) 0.7862(2) 0.0450(7) Uani 1 1 d . .
H16 H 0.3167 -0.0139 0.7949 0.054 Uiso 1 1 calc R U
C24 C 0.5491(4) 0.2394(3) 0.96205(19) 0.0467(7) Uani 1 1 d . .
C17 C 0.1172(4) 0.1003(4) 0.8504(2) 0.0552(9) Uani 1 1 d . .
H17 H 0.1082 0.0336 0.9028 0.066 Uiso 1 1 calc R U
C18 C 0.0073(4) 0.2260(4) 0.8380(2) 0.0586(9) Uani 1 1 d . .
H18 H -0.0763 0.2467 0.8824 0.070 Uiso 1 1 calc R U
C20 C 0.1407(3) 0.2934(3) 0.6979(2) 0.0458(8) Uani 1 1 d . .
H20 H 0.1480 0.3605 0.6455 0.055 Uiso 1 1 calc R U
C19 C 0.0190(4) 0.3209(4) 0.7616(2) 0.0558(9) Uani 1 1 d . .
H19 H -0.0582 0.4065 0.7528 0.067 Uiso 1 1 calc R U
C25 C 0.5038(4) 0.3456(3) 0.8916(2) 0.0533(8) Uani 1 1 d . .
H25 H 0.4530 0.4353 0.9011 0.064 Uiso 1 1 calc R U
C1 C -0.1642(4) 0.2714(5) 0.2348(3) 0.0783(12) Uani 1 1 d . .
H1A H -0.1475 0.1734 0.2326 0.117 Uiso 1 1 calc R U
H1B H -0.1595 0.3258 0.1748 0.117 Uiso 1 1 calc R U
H1C H -0.2728 0.3010 0.2639 0.117 Uiso 1 1 calc R U

loop_
_atom_site_aniso_label
_atom_site_aniso_U_11
_atom_site_aniso_U_22
_atom_site_aniso_U_33
_atom_site_aniso_U_23
_atom_site_aniso_U_13
_atom_site_aniso_U_12
S1 0.0282(3) 0.0297(3) 0.0352(4) -0.0048(3) -0.0058(3) -0.0065(3)
Cl1 0.1196(9) 0.0874(7) 0.0333(5) -0.0141(5) -0.0028(5) -0.0206(6)
O2 0.0318(10) 0.0470(11) 0.0410(12) 0.0046(9) -0.0046(9) -0.0135(9)
O1 0.0397(11) 0.0323(9) 0.0502(12) -0.0157(9) -0.0084(9) -0.0047(8)
O3 0.0348(10) 0.0437(10) 0.0331(11) -0.0035(9) -0.0053(8) -0.0192(8)
N1 0.0271(11) 0.0315(11) 0.0328(13) -0.0069(9) -0.0046(9) -0.0060(9)
C5 0.0278(13) 0.0298(12) 0.0321(15) -0.0050(11) -0.0055(11) -0.0045(10)
C8 0.0273(13) 0.0331(13) 0.0295(15) -0.0086(11) -0.0051(11) -0.0068(11)
C13 0.0252(13) 0.0243(11) 0.0300(14) -0.0050(10) -0.0033(11) -0.0038(10)
C21 0.0273(14) 0.0358(13) 0.0335(16) -0.0029(12) -0.0059(11) -0.0091(11)
C12 0.0293(14) 0.0286(12) 0.0329(15) -0.0046(11) -0.0049(11) -0.0065(11)
C14 0.0317(14) 0.0279(12) 0.0350(16) 0.0003(11) -0.0067(12) -0.0051(11)
C11 0.0329(15) 0.0432(15) 0.0361(17) -0.0040(13) -0.0082(13) -0.0020(12)
C15 0.0271(14) 0.0383(14) 0.0337(16) -0.0028(12) -0.0026(11) -0.0121(11)
C4 0.0305(14) 0.0363(13) 0.0333(16) -0.0059(12) 0.0012(12) -0.0071(11)
C2 0.0358(16) 0.0445(15) 0.0518(19) -0.0136(14) -0.0156(14) -0.0080(13)
C9 0.0374(15) 0.0382(14) 0.0338(16) -0.0100(12) -0.0012(13) -0.0010(12)
C3 0.0270(14) 0.0442(15) 0.0491(19) -0.0077(14) -0.0038(13) -0.0098(12)
C22 0.0413(16) 0.0411(15) 0.0382(18) -0.0009(13) -0.0072(13) -0.0079(13)
C6 0.0324(15) 0.0495(16) 0.0402(17) -0.0178(14) 0.0010(13) -0.0007(13)
C23 0.0460(18) 0.0500(17) 0.0348(18) 0.0023(14) -0.0077(14) -0.0142(14)
C26 0.0529(18) 0.0396(15) 0.0324(16) -0.0055(13) -0.0055(14) -0.0047(13)
C7 0.0422(18) 0.0611(19) 0.0468(19) -0.0287(16) -0.0088(14) 0.0004(15)
C10 0.0306(15) 0.0454(16) 0.0426(18) -0.0101(14) -0.0016(13) 0.0057(12)
C16 0.0349(16) 0.0522(17) 0.0454(19) 0.0059(15) -0.0093(14) -0.0157(13)
C24 0.0536(19) 0.0599(19) 0.0302(17) -0.0088(15) -0.0014(14) -0.0202(16)
C17 0.0476(19) 0.082(2) 0.0360(19) 0.0036(17) -0.0018(15) -0.0282(18)
C18 0.0414(19) 0.083(3) 0.053(2) -0.014(2) 0.0116(16) -0.0218(18)
C20 0.0363(16) 0.0457(16) 0.050(2) 0.0002(14) 0.0051(14) -0.0097(13)
C19 0.0442(19) 0.0577(19) 0.062(2) -0.0109(18) 0.0088(17) -0.0099(16)
C25 0.074(2) 0.0436(16) 0.0393(19) -0.0100(15) -0.0036(16) -0.0041(16)
C1 0.057(2) 0.107(3) 0.088(3) -0.043(3) -0.025(2) -0.022(2)

loop_
_atom_type_symbol
_atom_type_description
_atom_type_scat_dispersion_real
_atom_type_scat_dispersion_imag
_atom_type_scat_source
C C 0.0033 0.0016 'International Tables Vol C Tables 4.2.6.8 and 6.1.1.4'
H H 0.0000 0.0000 'International Tables Vol C Tables 4.2.6.8 and 6.1.1.4'
Cl Cl 0.1484 0.1585 'International Tables Vol C Tables 4.2.6.8 and 6.1.1.4'
N N 0.0061 0.0033 'International Tables Vol C Tables 4.2.6.8 and 6.1.1.4'
O O 0.0106 0.0060 'International Tables Vol C Tables 4.2.6.8 and 6.1.1.4'
S S 0.1246 0.1234 'International Tables Vol C Tables 4.2.6.8 and 6.1.1.4'

loop_
_geom_angle_atom_site_label_1
_geom_angle_atom_site_label_2
_geom_angle_atom_site_label_3
_geom_angle
O1 S1 O2 119.22(12)
O1 S1 N1 113.26(11)
O2 S1 N1 103.61(11)
O1 S1 C5 108.55(11)
O2 S1 C5 109.23(12)
N1 S1 C5 101.46(11)
C14 O3 N1 109.17(17)
O3 N1 C8 107.17(18)
O3 N1 S1 106.53(14)
C8 N1 S1 113.33(15)
C4 C5 C6 120.9(2)
C4 C5 S1 119.9(2)
C6 C5 S1 119.1(2)
N1 C8 C9 108.8(2)
N1 C8 C13 104.08(18)
C9 C8 C13 112.7(2)
N1 C8 H8 110.3
C9 C8 H8 110.3
C13 C8 H8 110.3
C12 C13 C8 113.82(19)
C12 C13 C14 114.2(2)
C8 C13 C14 101.9(2)
C12 C13 H13 108.9
C8 C13 H13 108.9
C14 C13 H13 108.9
C26 C21 C22 117.6(3)
C26 C21 C12 122.1(2)
C22 C21 C12 120.3(2)
C11 C12 C21 120.8(2)
C11 C12 C13 120.7(2)
C21 C12 C13 118.4(2)
O3 C14 C15 109.2(2)
O3 C14 C13 104.14(19)
C15 C14 C13 116.2(2)
O3 C14 H14 109.0
C15 C14 H14 109.0
C13 C14 H14 109.0
C12 C11 C10 125.1(2)
C12 C11 H11 117.5
C10 C11 H11 117.5
C20 C15 C16 118.7(3)
C20 C15 C14 121.3(2)
C16 C15 C14 119.9(2)
C3 C4 C5 118.8(3)
C3 C4 H4 120.6
C5 C4 H4 120.6
C3 C2 C7 118.5(3)
C3 C2 C1 120.2(3)
C7 C2 C1 121.3(3)
C8 C9 C10 110.0(2)
C8 C9 H9A 109.7
C10 C9 H9A 109.7
C8 C9 H9B 109.7
C10 C9 H9B 109.7
H9A C9 H9B 108.2
C4 C3 C2 121.5(3)
C4 C3 H3 119.2
C2 C3 H3 119.2
C23 C22 C21 121.6(3)
C23 C22 H22 119.2
C21 C22 H22 119.2
C7 C6 C5 119.2(3)
C7 C6 H6 120.4
C5 C6 H6 120.4
C24 C23 C22 119.2(3)
C24 C23 H23 120.4
C22 C23 H23 120.4
C25 C26 C21 121.2(3)
C25 C26 H26 119.4
C21 C26 H26 119.4
C6 C7 C2 121.0(3)
C6 C7 H7 119.5
C2 C7 H7 119.5
C11 C10 C9 112.4(2)
C11 C10 H10A 109.1
C9 C10 H10A 109.1
C11 C10 H10B 109.1
C9 C10 H10B 109.1
H10A C10 H10B 107.9
C17 C16 C15 120.6(3)
C17 C16 H16 119.7
C15 C16 H16 119.7
C23 C24 C25 120.7(3)
C23 C24 Cl1 119.6(2)
C25 C24 Cl1 119.7(2)
C18 C17 C16 119.6(3)
C18 C17 H17 120.2
C16 C17 H17 120.2
C19 C18 C17 119.9(3)
C19 C18 H18 120.0
C17 C18 H18 120.0
C19 C20 C15 120.6(3)
C19 C20 H20 119.7
C15 C20 H20 119.7
C20 C19 C18 120.6(3)
C20 C19 H19 119.7
C18 C19 H19 119.7
C24 C25 C26 119.6(3)
C24 C25 H25 120.2
C26 C25 H25 120.2
C2 C1 H1A 109.5
C2 C1 H1B 109.5
H1A C1 H1B 109.5
C2 C1 H1C 109.5
H1A C1 H1C 109.5
H1B C1 H1C 109.5

loop_
_geom_bond_atom_site_label_1
_geom_bond_atom_site_label_2
_geom_bond_distance
S1 O1 1.4269(18)
S1 O2 1.4310(19)
S1 N1 1.686(2)
S1 C5 1.756(3)
Cl1 C24 1.747(3)
O3 C14 1.448(3)
O3 N1 1.455(3)
N1 C8 1.500(3)
C5 C4 1.382(3)
C5 C6 1.388(4)
C8 C9 1.519(3)
C8 C13 1.523(3)
C8 H8 1.0000
C13 C12 1.515(3)
C13 C14 1.536(3)
C13 H13 1.0000
C21 C26 1.384(4)
C21 C22 1.396(3)
C21 C12 1.485(4)
C12 C11 1.335(3)
C14 C15 1.495(4)
C14 H14 1.0000
C11 C10 1.490(4)
C11 H11 0.9500
C15 C20 1.385(4)
C15 C16 1.388(4)
C4 C3 1.381(4)
C4 H4 0.9500
C2 C3 1.388(4)
C2 C7 1.388(4)
C2 C1 1.506(4)
C9 C10 1.521(4)
C9 H9A 0.9900
C9 H9B 0.9900
C3 H3 0.9500
C22 C23 1.380(4)
C22 H22 0.9500
C6 C7 1.381(4)
C6 H6 0.9500
C23 C24 1.373(4)
C23 H23 0.9500
C26 C25 1.384(4)
C26 H26 0.9500
C7 H7 0.9500
C10 H10A 0.9900
C10 H10B 0.9900
C16 C17 1.381(4)
C16 H16 0.9500
C24 C25 1.379(4)
C17 C18 1.380(5)
C17 H17 0.9500
C18 C19 1.370(4)
C18 H18 0.9500
C20 C19 1.367(4)
C20 H20 0.9500
C19 H19 0.9500
C25 H25 0.9500
C1 H1A 0.9800
C1 H1B 0.9800
C1 H1C 0.9800
